data_2241340
loop_
_publ_author_name
'Viswanathan, Vijayan'
'Bharkavi, Shanmugavel'
'Perumal, Subbu'
'Velmurugan, Devadasan'

_publ_section_title
;
 Crystal structures of two
 2,9-dithia-13-azadispiro[4.1.4^7^.3^5^]tetradecan-6-ones
;
_journal_coeditor_code SU5199
_journal_issue 12
_journal_name_full 'Acta Crystallographica Section E'
_journal_page_first 1516
_journal_page_last 1520
_journal_paper_doi 10.1107/S2056989015020885
_journal_volume 71
_journal_year 2015
_chemical_formula_iupac 'C26 H31 N O3 S2'
_chemical_formula_moiety 'C26 H31 N O3 S2'
_chemical_formula_sum 'C26 H31 N O3 S2'
_chemical_formula_weight 469.64
_chemical_name_systematic
4,11-Dihydroxy-13-methyl-1,8-di-<i>p</i>-tolyl-2,9-dithia-13-azadispiro[4.1.4^7^.3^5^]tetradecan-6-one
_space_group_IT_number 14
_symmetry_cell_setting monoclinic
_symmetry_space_group_name_Hall '-P 2ybc'
_symmetry_space_group_name_H-M 'P 1 21/c 1'
_atom_sites_solution_hydrogens geom
_atom_sites_solution_primary direct
_atom_sites_solution_secondary difmap
_audit_creation_method SHELXL-97
_cell_angle_alpha 90.00
_cell_angle_beta 92.374(5)
_cell_angle_gamma 90.00
_cell_formula_units_Z 4
_cell_length_a 10.7160(8)
_cell_length_b 8.5570(5)
_cell_length_c 25.6960(3)
_cell_measurement_reflns_used 5871
_cell_measurement_temperature 293(2)
_cell_measurement_theta_max 28.36
_cell_measurement_theta_min 1.59
_cell_volume 2354.2(2)
_computing_cell_refinement
;
SAINT (Bruker, 2008)
;
_computing_data_collection
;
APEX2 (Bruker, 2008)
;
_computing_data_reduction
;
SAINT (Bruker, 2008)
;
_computing_molecular_graphics
;
ORTEP-3 for Windows (Farrugia, 2012) and Mercury (Macrae <i>et al.</i>,
2008)
;
_computing_publication_material
;
SHELXL97 (Sheldrick, 2008) and PLATON (Spek, 2009)
;
_computing_structure_refinement
;
SHELXL97 (Sheldrick, 2008)
;
_computing_structure_solution
;
SHELXS97 (Sheldrick, 2008)
;
_diffrn_ambient_temperature 293(2)
_diffrn_measured_fraction_theta_full 0.997
_diffrn_measured_fraction_theta_max 0.997
_diffrn_measurement_device_type 'Bruker SMART APEXII area-detector'
_diffrn_measurement_method '\w and \f scans'
_diffrn_radiation_monochromator graphite
_diffrn_radiation_source 'fine-focus sealed tube'
_diffrn_radiation_type MoK\a
_diffrn_radiation_wavelength 0.71073
_diffrn_reflns_av_R_equivalents 0.0234
_diffrn_reflns_av_sigmaI/netI 0.0220
_diffrn_reflns_limit_h_max 11
_diffrn_reflns_limit_h_min -14
_diffrn_reflns_limit_k_max 10
_diffrn_reflns_limit_k_min -11
_diffrn_reflns_limit_l_max 33
_diffrn_reflns_limit_l_min -34
_diffrn_reflns_number 21401
_diffrn_reflns_theta_full 28.36
_diffrn_reflns_theta_max 28.36
_diffrn_reflns_theta_min 1.59
_exptl_absorpt_coefficient_mu 0.255
_exptl_absorpt_correction_T_max 0.9750
_exptl_absorpt_correction_T_min 0.9437
_exptl_absorpt_correction_type multi-scan
_exptl_absorpt_process_details
;
(<i>SADABS</i>; Bruker, 2008)
;
_exptl_crystal_colour Colourless
_exptl_crystal_density_diffrn 1.325
_exptl_crystal_density_method 'not measured'
_exptl_crystal_description Block
_exptl_crystal_F_000 1000
_exptl_crystal_size_max 0.23
_exptl_crystal_size_mid 0.16
_exptl_crystal_size_min 0.10
_refine_diff_density_max 0.514
_refine_diff_density_min -0.731
_refine_ls_extinction_method none
_refine_ls_goodness_of_fit_ref 1.024
_refine_ls_hydrogen_treatment constr
_refine_ls_matrix_type full
_refine_ls_number_parameters 294
_refine_ls_number_reflns 5871
_refine_ls_number_restraints 0
_refine_ls_restrained_S_all 1.024
_refine_ls_R_factor_all 0.0637
_refine_ls_R_factor_gt 0.0516
_refine_ls_shift/su_max 0.003
_refine_ls_shift/su_mean 0.000
_refine_ls_structure_factor_coef Fsqd
_refine_ls_weighting_details 'calc w=1/[\s^2^(Fo^2^)+(0.0662P)^2^+1.3213P] where P=(Fo^2^+2Fc^2^)/3'
_refine_ls_weighting_scheme calc
_refine_ls_wR_factor_gt 0.1323
_refine_ls_wR_factor_ref 0.1412
_reflns_number_gt 4793
_reflns_number_total 5871
_reflns_threshold_expression I>2sigma(I)
_cod_data_source_file su5199sup1.cif
_cod_data_source_block I
_cod_original_sg_symbol_H-M 'P 21/c'
_cod_database_code 2241340

loop_
_symmetry_equiv_pos_as_xyz
'x, y, z'
'-x, y+1/2, -z+1/2'
'-x, -y, -z'
'x, -y-1/2, z-1/2'

loop_
_atom_site_type_symbol
_atom_site_label
_atom_site_fract_x
_atom_site_fract_y
_atom_site_fract_z
_atom_site_U_iso_or_equiv
_atom_site_adp_type
_atom_site_calc_flag
_atom_site_refinement_flags
_atom_site_occupancy
_atom_site_symmetry_multiplicity
C C1 0.4048(2) 0.3240(4) 0.03800(10) 0.0719(8) Uani d . 1 1
C C2 0.3926(2) 0.4410(4) 0.07393(10) 0.0664(7) Uani d . 1 1
H H2 0.3493 0.5313 0.0642 0.080 Uiso calc R 1 1
C C3 0.44302(18) 0.4284(3) 0.12434(9) 0.0505(5) Uani d . 1 1
H H3 0.4324 0.5097 0.1478 0.061 Uiso calc R 1 1
C C4 0.50904(16) 0.2962(2) 0.14024(7) 0.0398(4) Uani d . 1 1
C C5 0.5191(2) 0.1764(3) 0.10455(10) 0.0628(7) Uani d . 1 1
H H5 0.5603 0.0847 0.1144 0.075 Uiso calc R 1 1
C C6 0.4687(3) 0.1914(4) 0.05435(11) 0.0801(9) Uani d . 1 1
H H6 0.4781 0.1099 0.0309 0.096 Uiso calc R 1 1
C C7 0.57099(15) 0.2778(2) 0.19388(7) 0.0333(3) Uani d . 1 1
H H7 0.5748 0.1657 0.2015 0.040 Uiso calc R 1 1
C C8 0.61777(19) 0.4164(3) 0.28561(8) 0.0506(5) Uani d . 1 1
H H8A 0.6268 0.5288 0.2886 0.061 Uiso calc R 1 1
H H8B 0.6088 0.3736 0.3202 0.061 Uiso calc R 1 1
C C9 0.73237(16) 0.3465(2) 0.26119(6) 0.0350(4) Uani d . 1 1
H H9 0.8056 0.4119 0.2695 0.042 Uiso calc R 1 1
C C10 0.70612(14) 0.34308(18) 0.20101(6) 0.0271(3) Uani d . 1 1
C C11 0.71732(14) 0.50788(19) 0.17824(7) 0.0304(3) Uani d . 1 1
H H11A 0.6813 0.5084 0.1430 0.036 Uiso calc R 1 1
H H11B 0.6696 0.5799 0.1987 0.036 Uiso calc R 1 1
N N1 0.84734(12) 0.56261(15) 0.17741(5) 0.0292(3) Uani d . 1 1
C C13 0.91738(15) 0.46072(19) 0.14329(6) 0.0318(3) Uani d . 1 1
H H13A 1.0008 0.5028 0.1401 0.038 Uiso calc R 1 1
H H13B 0.8767 0.4602 0.1089 0.038 Uiso calc R 1 1
C C14 0.92727(14) 0.29212(18) 0.16352(6) 0.0281(3) Uani d . 1 1
O O2 0.77004(12) 0.09535(14) 0.16831(5) 0.0386(3) Uani d . 1 1
C C16 1.01479(16) 0.2846(2) 0.21325(7) 0.0353(4) Uani d . 1 1
H H16 0.9936 0.3678 0.2375 0.042 Uiso calc R 1 1
C C17 1.14797(17) 0.3050(2) 0.19615(9) 0.0494(5) Uani d . 1 1
H H17A 1.2058 0.2529 0.2205 0.059 Uiso calc R 1 1
H H17B 1.1694 0.4150 0.1952 0.059 Uiso calc R 1 1
C C18 0.99011(15) 0.1806(2) 0.12465(7) 0.0377(4) Uani d . 1 1
H H18 0.9768 0.0736 0.1368 0.045 Uiso calc R 1 1
C C19 0.94465(18) 0.1872(2) 0.06847(8) 0.0409(4) Uani d . 1 1
C C20 0.8536(2) 0.0833(3) 0.05035(9) 0.0619(6) Uani d . 1 1
H H20 0.8218 0.0099 0.0730 0.074 Uiso calc R 1 1
C C21 0.8096(3) 0.0873(4) -0.00077(10) 0.0759(8) Uani d . 1 1
H H21 0.7479 0.0171 -0.0119 0.091 Uiso calc R 1 1
C C22 0.8553(3) 0.1937(3) -0.03593(9) 0.0641(7) Uani d . 1 1
C C23 0.9493(4) 0.2889(4) -0.01808(10) 0.0872(10) Uani d . 1 1
H H23 0.9846 0.3581 -0.0412 0.105 Uiso calc R 1 1
C C24 0.9938(3) 0.2863(3) 0.03268(10) 0.0762(8) Uani d . 1 1
H H24 1.0585 0.3531 0.0431 0.091 Uiso calc R 1 1
C C25 0.8072(4) 0.1958(4) -0.09210(10) 0.0960(11) Uani d . 1 1
H H25A 0.8141 0.2997 -0.1058 0.144 Uiso calc R 1 1
H H25B 0.7213 0.1638 -0.0940 0.144 Uiso calc R 1 1
H H25C 0.8558 0.1254 -0.1121 0.144 Uiso calc R 1 1
C C26 0.3467(3) 0.3383(6) -0.01659(11) 0.1097(14) Uani d . 1 1
H H26A 0.2664 0.2885 -0.0180 0.165 Uiso calc R 1 1
H H26B 0.3999 0.2887 -0.0408 0.165 Uiso calc R 1 1
H H26C 0.3372 0.4468 -0.0255 0.165 Uiso calc R 1 1
C C12 0.79789(14) 0.23038(18) 0.17614(6) 0.0269(3) Uani d . 1 1
O O1 0.75164(16) 0.19543(18) 0.28197(6) 0.0525(4) Uani d . 1 1
H H1 0.8168 0.1593 0.2714 0.079 Uiso calc R 1 1
C C15 0.8473(2) 0.7232(2) 0.15654(8) 0.0446(4) Uani d . 1 1
H H15A 0.8097 0.7236 0.1220 0.067 Uiso calc R 1 1
H H15B 0.9317 0.7604 0.1555 0.067 Uiso calc R 1 1
H H15C 0.8006 0.7901 0.1785 0.067 Uiso calc R 1 1
O O3 0.99559(13) 0.13534(15) 0.23626(6) 0.0469(4) Uani d . 1 1
H H3A 1.0500 0.1195 0.2590 0.070 Uiso calc R 1 1
S S1 0.48173(4) 0.36957(7) 0.24461(2) 0.04803(15) Uani d . 1 1
S S2 1.15760(5) 0.22095(9) 0.13244(3) 0.0704(2) Uani d . 1 1

loop_
_atom_site_aniso_label
_atom_site_aniso_U_11
_atom_site_aniso_U_22
_atom_site_aniso_U_33
_atom_site_aniso_U_12
_atom_site_aniso_U_13
_atom_site_aniso_U_23
C1 0.0418(12) 0.126(3) 0.0471(12) -0.0248(14) -0.0074(10) 0.0022(15)
C2 0.0447(12) 0.0852(18) 0.0676(15) -0.0093(12) -0.0171(11) 0.0202(14)
C3 0.0368(10) 0.0577(13) 0.0560(12) -0.0038(9) -0.0094(8) 0.0011(10)
C4 0.0253(7) 0.0494(11) 0.0442(10) -0.0069(7) -0.0038(7) -0.0061(8)
C5 0.0459(11) 0.0785(17) 0.0628(14) 0.0043(11) -0.0140(10) -0.0290(13)
C6 0.0547(14) 0.124(3) 0.0605(15) -0.0036(16) -0.0079(12) -0.0399(17)
C7 0.0265(7) 0.0333(8) 0.0399(9) -0.0033(6) 0.0006(6) -0.0029(7)
C8 0.0446(10) 0.0681(14) 0.0391(10) 0.0032(10) 0.0008(8) -0.0118(10)
C9 0.0376(8) 0.0361(9) 0.0309(8) 0.0005(7) -0.0045(7) 0.0004(7)
C10 0.0253(7) 0.0252(7) 0.0306(7) -0.0007(6) -0.0032(6) 0.0002(6)
C11 0.0275(7) 0.0262(8) 0.0369(8) 0.0019(6) -0.0057(6) 0.0019(6)
N1 0.0308(6) 0.0204(6) 0.0356(7) -0.0021(5) -0.0067(5) 0.0029(5)
C13 0.0320(8) 0.0275(8) 0.0356(8) -0.0019(6) -0.0010(6) 0.0045(6)
C14 0.0254(7) 0.0243(7) 0.0343(8) -0.0003(6) -0.0039(6) -0.0002(6)
O2 0.0362(6) 0.0242(6) 0.0553(8) -0.0033(5) -0.0002(5) -0.0032(5)
C16 0.0311(8) 0.0267(8) 0.0468(10) 0.0002(6) -0.0131(7) 0.0022(7)
C17 0.0302(9) 0.0431(11) 0.0735(14) -0.0027(8) -0.0142(9) -0.0014(10)
C18 0.0286(8) 0.0345(9) 0.0501(10) -0.0001(7) 0.0036(7) -0.0061(8)
C19 0.0434(9) 0.0361(9) 0.0439(10) -0.0021(8) 0.0114(8) -0.0066(7)
C20 0.0665(14) 0.0687(15) 0.0501(12) -0.0223(12) -0.0034(10) 0.0051(11)
C21 0.0777(18) 0.093(2) 0.0565(14) -0.0207(16) -0.0076(13) -0.0030(14)
C22 0.0916(19) 0.0608(15) 0.0403(11) 0.0116(14) 0.0070(11) -0.0041(10)
C23 0.145(3) 0.0724(18) 0.0464(13) -0.034(2) 0.0259(16) -0.0004(13)
C24 0.102(2) 0.0764(18) 0.0517(13) -0.0419(16) 0.0238(14) -0.0095(12)
C25 0.152(3) 0.091(2) 0.0439(14) 0.020(2) -0.0038(17) -0.0071(14)
C26 0.079(2) 0.196(4) 0.0527(16) -0.046(2) -0.0196(14) 0.019(2)
C12 0.0272(7) 0.0241(7) 0.0289(7) 0.0000(6) -0.0057(6) 0.0019(6)
O1 0.0690(10) 0.0477(8) 0.0404(7) 0.0051(7) -0.0010(7) 0.0140(6)
C15 0.0531(11) 0.0247(8) 0.0552(11) -0.0025(8) -0.0083(9) 0.0095(8)
O3 0.0449(7) 0.0321(7) 0.0614(9) -0.0024(6) -0.0254(6) 0.0127(6)
S1 0.0324(2) 0.0625(3) 0.0495(3) -0.0011(2) 0.00694(19) -0.0103(2)
S2 0.0279(2) 0.0881(5) 0.0956(5) -0.0015(3) 0.0089(3) -0.0326(4)

loop_
_atom_type_symbol
_atom_type_description
_atom_type_scat_dispersion_real
_atom_type_scat_dispersion_imag
_atom_type_scat_source
C C 0.0033 0.0016 'International Tables Vol C Tables 4.2.6.8 and 6.1.1.4'
H H 0.0000 0.0000 'International Tables Vol C Tables 4.2.6.8 and 6.1.1.4'
N N 0.0061 0.0033 'International Tables Vol C Tables 4.2.6.8 and 6.1.1.4'
O O 0.0106 0.0060 'International Tables Vol C Tables 4.2.6.8 and 6.1.1.4'
S S 0.1246 0.1234 'International Tables Vol C Tables 4.2.6.8 and 6.1.1.4'

loop_
_geom_angle_atom_site_label_1
_geom_angle_atom_site_label_2
_geom_angle_atom_site_label_3
_geom_angle
C2 C1 C6 117.0(2)
C2 C1 C26 121.1(3)
C6 C1 C26 121.8(3)
C1 C2 C3 121.8(3)
C1 C2 H2 119.1
C3 C2 H2 119.1
C2 C3 C4 120.8(2)
C2 C3 H3 119.6
C4 C3 H3 119.6
C5 C4 C3 117.6(2)
C5 C4 C7 118.93(19)
C3 C4 C7 123.51(18)
C4 C5 C6 120.7(3)
C4 C5 H5 119.6
C6 C5 H5 119.6
C1 C6 C5 122.0(3)
C1 C6 H6 119.0
C5 C6 H6 119.0
C4 C7 C10 116.18(14)
C4 C7 S1 112.50(12)
C10 C7 S1 105.91(11)
C4 C7 H7 107.3
C10 C7 H7 107.3
S1 C7 H7 107.3
C9 C8 S1 108.49(13)
C9 C8 H8A 110.0
S1 C8 H8A 110.0
C9 C8 H8B 110.0
S1 C8 H8B 110.0
H8A C8 H8B 108.4
O1 C9 C8 108.14(16)
O1 C9 C10 112.04(14)
C8 C9 C10 107.47(14)
O1 C9 H9 109.7
C8 C9 H9 109.7
C10 C9 H9 109.7
C11 C10 C12 110.93(13)
C11 C10 C7 111.86(13)
C12 C10 C7 109.54(13)
C11 C10 C9 110.30(13)
C12 C10 C9 109.40(12)
C7 C10 C9 104.61(13)
N1 C11 C10 112.80(12)
N1 C11 H11A 109.0
C10 C11 H11A 109.0
N1 C11 H11B 109.0
C10 C11 H11B 109.0
H11A C11 H11B 107.8
C13 N1 C11 109.16(12)
C13 N1 C15 109.21(14)
C11 N1 C15 108.43(13)
N1 C13 C14 112.73(13)
N1 C13 H13A 109.0
C14 C13 H13A 109.0
N1 C13 H13B 109.0
C14 C13 H13B 109.0
H13A C13 H13B 107.8
C12 C14 C13 110.21(12)
C12 C14 C18 110.14(13)
C13 C14 C18 112.64(14)
C12 C14 C16 109.42(13)
C13 C14 C16 110.36(13)
C18 C14 C16 103.88(13)
O3 C16 C17 112.07(15)
O3 C16 C14 106.59(13)
C17 C16 C14 107.41(15)
O3 C16 H16 110.2
C17 C16 H16 110.2
C14 C16 H16 110.2
C16 C17 S2 107.92(13)
C16 C17 H17A 110.1
S2 C17 H17A 110.1
C16 C17 H17B 110.1
S2 C17 H17B 110.1
H17A C17 H17B 108.4
C19 C18 C14 117.47(15)
C19 C18 S2 112.00(13)
C14 C18 S2 105.22(11)
C19 C18 H18 107.2
C14 C18 H18 107.2
S2 C18 H18 107.2
C24 C19 C20 117.1(2)
C24 C19 C18 123.24(19)
C20 C19 C18 119.57(18)
C21 C20 C19 120.8(2)
C21 C20 H20 119.6
C19 C20 H20 119.6
C20 C21 C22 121.5(3)
C20 C21 H21 119.3
C22 C21 H21 119.3
C23 C22 C21 116.7(2)
C23 C22 C25 122.2(3)
C21 C22 C25 121.0(3)
C22 C23 C24 122.4(2)
C22 C23 H23 118.8
C24 C23 H23 118.8
C23 C24 C19 121.3(3)
C23 C24 H24 119.3
C19 C24 H24 119.3
C22 C25 H25A 109.5
C22 C25 H25B 109.5
H25A C25 H25B 109.5
C22 C25 H25C 109.5
H25A C25 H25C 109.5
H25B C25 H25C 109.5
C1 C26 H26A 109.5
C1 C26 H26B 109.5
H26A C26 H26B 109.5
C1 C26 H26C 109.5
H26A C26 H26C 109.5
H26B C26 H26C 109.5
O2 C12 C14 120.96(14)
O2 C12 C10 120.79(14)
C14 C12 C10 118.21(13)
C9 O1 H1 109.5
N1 C15 H15A 109.5
N1 C15 H15B 109.5
H15A C15 H15B 109.5
N1 C15 H15C 109.5
H15A C15 H15C 109.5
H15B C15 H15C 109.5
C16 O3 H3A 109.5
C8 S1 C7 94.46(8)
C17 S2 C18 94.71(9)

loop_
_geom_bond_atom_site_label_1
_geom_bond_atom_site_label_2
_geom_bond_distance
C1 C2 1.372(4)
C1 C6 1.382(5)
C1 C26 1.516(4)
C2 C3 1.387(3)
C2 H2 0.9300
C3 C4 1.387(3)
C3 H3 0.9300
C4 C5 1.383(3)
C4 C7 1.513(2)
C5 C6 1.384(4)
C5 H5 0.9300
C6 H6 0.9300
C7 C10 1.556(2)
C7 S1 1.8260(18)
C7 H7 0.9800
C8 C9 1.524(3)
C8 S1 1.808(2)
C8 H8A 0.9700
C8 H8B 0.9700
C9 O1 1.411(2)
C9 C10 1.560(2)
C9 H9 0.9800
C10 C11 1.533(2)
C10 C12 1.535(2)
C11 N1 1.471(2)
C11 H11A 0.9700
C11 H11B 0.9700
N1 C13 1.465(2)
N1 C15 1.475(2)
C13 C14 1.536(2)
C13 H13A 0.9700
C13 H13B 0.9700
C14 C12 1.531(2)
C14 C18 1.555(2)
C14 C16 1.555(2)
O2 C12 1.2082(19)
C16 O3 1.426(2)
C16 C17 1.521(3)
C16 H16 0.9800
C17 S2 1.795(2)
C17 H17A 0.9700
C17 H17B 0.9700
C18 C19 1.505(3)
C18 S2 1.8306(18)
C18 H18 0.9800
C19 C24 1.372(3)
C19 C20 1.386(3)
C20 C21 1.377(3)
C20 H20 0.9300
C21 C22 1.386(4)
C21 H21 0.9300
C22 C23 1.360(4)
C22 C25 1.512(4)
C23 C24 1.370(4)
C23 H23 0.9300
C24 H24 0.9300
C25 H25A 0.9600
C25 H25B 0.9600
C25 H25C 0.9600
C26 H26A 0.9600
C26 H26B 0.9600
C26 H26C 0.9600
O1 H1 0.8200
C15 H15A 0.9600
C15 H15B 0.9600
C15 H15C 0.9600
O3 H3A 0.8200

loop_
_geom_hbond_atom_site_label_D
_geom_hbond_atom_site_label_H
_geom_hbond_atom_site_label_A
_geom_hbond_site_symmetry_A
_geom_hbond_distance_DH
_geom_hbond_distance_HA
_geom_hbond_distance_DA
_geom_hbond_angle_DHA
O1 H1 O3 ------- 0.82 2.16 2.955(2) 163
O3 H3A N1 2_745 0.82 1.99 2.798(2) 167
C16 H16 O3 2_755 0.98 2.39 3.273(2) 150

loop_
_geom_torsion_atom_site_label_1
_geom_torsion_atom_site_label_2
_geom_torsion_atom_site_label_3
_geom_torsion_atom_site_label_4
_geom_torsion
C6 C1 C2 C3 0.7(4)
C26 C1 C2 C3 178.7(2)
C1 C2 C3 C4 0.5(3)
C2 C3 C4 C5 -1.9(3)
C2 C3 C4 C7 177.32(19)
C3 C4 C5 C6 2.2(3)
C7 C4 C5 C6 -177.1(2)
C2 C1 C6 C5 -0.4(4)
C26 C1 C6 C5 -178.3(3)
C4 C5 C6 C1 -1.1(4)
C5 C4 C7 C10 92.4(2)
C3 C4 C7 C10 -86.9(2)
C5 C4 C7 S1 -145.32(17)
C3 C4 C7 S1 35.4(2)
S1 C8 C9 O1 -91.31(17)
S1 C8 C9 C10 29.8(2)
C4 C7 C10 C11 46.91(19)
S1 C7 C10 C11 -78.80(14)
C4 C7 C10 C12 -76.51(18)
S1 C7 C10 C12 157.79(11)
C4 C7 C10 C9 166.31(15)
S1 C7 C10 C9 40.61(14)
O1 C9 C10 C11 -166.28(14)
C8 C9 C10 C11 75.07(18)
O1 C9 C10 C12 -44.00(18)
C8 C9 C10 C12 -162.66(15)
O1 C9 C10 C7 73.28(17)
C8 C9 C10 C7 -45.38(18)
C12 C10 C11 N1 -48.75(17)
C7 C10 C11 N1 -171.38(13)
C9 C10 C11 N1 72.63(17)
C10 C11 N1 C13 62.95(16)
C10 C11 N1 C15 -178.17(14)
C11 N1 C13 C14 -64.23(16)
C15 N1 C13 C14 177.37(13)
N1 C13 C14 C12 50.91(17)
N1 C13 C14 C18 174.35(13)
N1 C13 C14 C16 -70.05(17)
C12 C14 C16 O3 44.99(18)
C13 C14 C16 O3 166.42(14)
C18 C14 C16 O3 -72.60(17)
C12 C14 C16 C17 165.27(14)
C13 C14 C16 C17 -73.29(17)
C18 C14 C16 C17 47.69(17)
O3 C16 C17 S2 84.70(17)
C14 C16 C17 S2 -32.04(17)
C12 C14 C18 C19 75.91(18)
C13 C14 C18 C19 -47.6(2)
C16 C14 C18 C19 -167.00(15)
C12 C14 C18 S2 -158.70(11)
C13 C14 C18 S2 77.82(15)
C16 C14 C18 S2 -41.61(15)
C14 C18 C19 C24 88.9(3)
S2 C18 C19 C24 -33.0(3)
C14 C18 C19 C20 -94.8(2)
S2 C18 C19 C20 143.26(19)
C24 C19 C20 C21 -3.9(4)
C18 C19 C20 C21 179.6(2)
C19 C20 C21 C22 0.6(5)
C20 C21 C22 C23 2.9(5)
C20 C21 C22 C25 179.4(3)
C21 C22 C23 C24 -3.0(5)
C25 C22 C23 C24 -179.4(3)
C22 C23 C24 C19 -0.4(5)
C20 C19 C24 C23 3.9(4)
C18 C19 C24 C23 -179.8(3)
C13 C14 C12 O2 144.04(15)
C18 C14 C12 O2 19.1(2)
C16 C14 C12 O2 -94.44(18)
C13 C14 C12 C10 -38.32(18)
C18 C14 C12 C10 -163.20(13)
C16 C14 C12 C10 83.21(16)
C11 C10 C12 O2 -144.83(15)
C7 C10 C12 O2 -20.9(2)
C9 C10 C12 O2 93.27(17)
C11 C10 C12 C14 37.52(18)
C7 C10 C12 C14 161.49(13)
C9 C10 C12 C14 -84.38(16)
C9 C8 S1 C7 -4.88(16)
C4 C7 S1 C8 -149.17(14)
C10 C7 S1 C8 -21.24(14)
C16 C17 S2 C18 6.01(15)
C19 C18 S2 C17 150.01(14)
C14 C18 S2 C17 21.28(14)

_cod_database_fobs_code 2241340
